data_1527213
loop_
_publ_author_name
'Chafik El Idrissi, B.'
'Ressouche, E.'
'Venturini, G.'
'Malaman, B.'

_publ_section_title
;
 Magnetic properties of Nd Mn6 Ge6 and Sm Mn6 Ge6 compounds from
 susceptibility measurements and neutron diffraction study
;
_journal_name_full 'Journal of Alloys Compd.'
_journal_page_first 187
_journal_page_last 193
_journal_volume 215
_journal_year 1994
_chemical_formula_sum 'Ge3 Mn3 Nd0.5'
_chemical_name_systematic 'Ge3 Mn3 Nd.5'
_space_group_IT_number 191
_symmetry_space_group_name_Hall '-P 6 2'
_symmetry_space_group_name_H-M 'P 6/m m m'
_cell_angle_alpha 90
_cell_angle_beta 90
_cell_angle_gamma 120
_cell_formula_units_Z 1
_cell_length_a 5.222
_cell_length_b 5.222
_cell_length_c 4.077
_cell_volume 96.282
_citation_journal_id_ASTM JALCEU
_cod_data_source_file ChafikElIdrissi_JALCEU_1994_538.cif
_cod_data_source_block Ge3Mn3Nd0.5
_cod_original_cell_volume 96.28201
_cod_database_code 1527213

loop_
_symmetry_equiv_pos_as_xyz
x,y,z
x-y,x,z
-y,x-y,z
-x,-y,z
-x+y,-x,z
y,-x+y,z
-y,-x,-z
x-y,-y,-z
x,x-y,-z
y,x,-z
-x+y,y,-z
-x,-x+y,-z
-x,-y,-z
-x+y,-x,-z
y,-x+y,-z
x,y,-z
x-y,x,-z
-y,x-y,-z
y,x,z
-x+y,y,z
-x,-x+y,z
-y,-x,z
x-y,-y,z
x,x-y,z

loop_
_atom_site_label
_atom_site_type_symbol
_atom_site_fract_x
_atom_site_fract_y
_atom_site_fract_z
_atom_site_occupancy
_atom_site_U_iso_or_equiv
Ge1 Ge 0.3333 0.6667 0 1 0.0
Mn1 Mn 0.5 0 0.5 1 0.0
Ge2 Ge 0 0 0.329 0.5 0.0
Nd1 Nd 0 0 0 0.5 0.0
